data_7117339
loop_
_publ_author_name
'Elena L. Harty'
'Alex R. Ha'
'Mark R. Warren'
'Amber L. Thompson'
'David R. Allan'
'Andrew L. Goodwin'
'Nicholas P. Funnell'

_publ_section_title
;
 Reversible piezochromism in a molecular wine-rack
;
_journal_name_full Chem.Commun.
_journal_page_first 10608
_journal_paper_doi 10.1039/C5cc02916C
_journal_volume 51
_journal_year 2015
_chemical_absolute_configuration .
_chemical_compound_source 'TCI Chemicals'
_chemical_formula_moiety 'C12 H9 N3 O2 S1'
_chemical_formula_sum 'C12 H9 N3 O2 S'
_chemical_formula_weight 259.29
_chemical_name_common ROY
_chemical_name_systematic 5-methyl-2-((2-nitrophenyl)amino)-3-thiophenecarbonitrile
_space_group_IT_number 14
_symmetry_cell_setting monoclinic
_symmetry_space_group_name_Hall '-P 2yn'
_symmetry_space_group_name_H-M 'P 1 21/n 1'
_atom_sites_solution_hydrogens geom
_atom_sites_solution_primary direct
_audit_creation_date 14-12-16
_audit_creation_method CRYSTALS_ver_14.40
_audit_update_record
;
2015-04-07 deposited with the CCDC.
2015-05-20 downloaded from the CCDC.
;
_cell_angle_alpha 90
_cell_angle_beta 90.851(14)
_cell_angle_gamma 90
_cell_formula_units_Z 4
_cell_length_a 8.2031(15)
_cell_length_b 15.4235(10)
_cell_length_c 8.4569(14)
_cell_measurement_reflns_used 1996
_cell_measurement_temperature 293
_cell_measurement_theta_max 25
_cell_measurement_theta_min 3
_cell_volume 1069.9(3)
_computing_cell_refinement 'CrysAlis, (Oxford Diffraction, 2002)'
_computing_data_collection 'SuperNova, (Oxford Diffraction, 2010)'
_computing_data_reduction 'CrysAlis, (Oxford Diffraction, 2002)'
_computing_publication_material 'CRYSTALS (Betteridge et al., 2003)'
_computing_structure_refinement 'CRYSTALS (Betteridge et al., 2003)'
_computing_structure_solution 'User-defined model'
_diffrn_ambient_pressure 0.99
_diffrn_ambient_temperature 293
_diffrn_measured_fraction_theta_full 0.508
_diffrn_measured_fraction_theta_max 0.478
_diffrn_measurement_device Area
_diffrn_measurement_device_type 'Oxford Diffraction SuperNova'
_diffrn_measurement_method \w/2\q
_diffrn_radiation_monochromator graphite
_diffrn_radiation_type 'Mo K\a'
_diffrn_radiation_wavelength 0.71073
_diffrn_reflns_av_R_equivalents 0.069
_diffrn_reflns_limit_h_max 7
_diffrn_reflns_limit_h_min -7
_diffrn_reflns_limit_k_max 18
_diffrn_reflns_limit_k_min -18
_diffrn_reflns_limit_l_max 9
_diffrn_reflns_limit_l_min -9
_diffrn_reflns_number 6483
_diffrn_reflns_theta_full 18.523
_diffrn_reflns_theta_max 24.697
_diffrn_reflns_theta_min 2.641
_diffrn_standards_interval_count .
_diffrn_standards_interval_time .
_diffrn_standards_number 0
_exptl_absorpt_coefficient_mu 0.299
_exptl_absorpt_correction_T_max 0.97
_exptl_absorpt_correction_T_min 0.78
_exptl_absorpt_correction_type multi-scan
_exptl_absorpt_process_details 'CrysAlis, (Oxford Diffraction, 2002)'
_exptl_crystal_colour yellow
_exptl_crystal_density_diffrn 1.610
_exptl_crystal_density_method 'not measured'
_exptl_crystal_description block
_exptl_crystal_F_000 536
_exptl_crystal_recrystallization_method 'Re-crystallisation from solvent: Dichloromethane'
_exptl_crystal_size_max 0.165
_exptl_crystal_size_mid 0.112
_exptl_crystal_size_min 0.097
_refine_diff_density_max 0.69
_refine_diff_density_min -0.65
_refine_ls_extinction_method None
_refine_ls_goodness_of_fit_ref 0.9879
_refine_ls_hydrogen_treatment constr
_refine_ls_matrix_type full
_refine_ls_number_parameters 78
_refine_ls_number_reflns 862
_refine_ls_number_restraints 64
_refine_ls_R_factor_all 0.1067
_refine_ls_R_factor_gt 0.0800
_refine_ls_shift/su_max 0.0000769
_refine_ls_shift/su_mean 0.0000122
_refine_ls_structure_factor_coef Fsqd
_refine_ls_weighting_details
;
 Method= Modified Sheldrick 
 w=1/[\s^2^(F^2^) + ( 0.00P)^2^ + 8.55P] 
 ,where P=(max(Fo^2^,0) + 2Fc^2^)/3 
;
_refine_ls_weighting_scheme calc
_refine_ls_wR_factor_all 0.1533
_refine_ls_wR_factor_gt 0.1384
_refine_ls_wR_factor_ref 0.1526
_reflns_limit_h_max 5
_reflns_limit_h_min -7
_reflns_limit_k_max 18
_reflns_limit_k_min 0
_reflns_limit_l_max 9
_reflns_limit_l_min 0
_reflns_number_gt 651
_reflns_number_total 870
_reflns_threshold_expression I>2.0\s(I)
_oxford_diffrn_Wilson_B_factor 1.97
_oxford_diffrn_Wilson_scale 0.22
_oxford_refine_ls_r_factor_ref 0.1065
_oxford_refine_ls_scale 2.00(4)
_oxford_reflns_number_all 864
_oxford_reflns_threshold_expression_ref I>0.0\s(I)
_oxford_structure_analysis_title 'ROY Y-form, 0.99 GPa'
_cod_data_source_file c5cc02916c3.cif
_cod_data_source_block ROY_Y_0.99_GPa
_cod_original_sg_symbol_H-M 'P 1 21/n 1 '
_cod_original_formula_sum 'C12 H9 N3 O2 S1'
_cod_database_code 7117339

loop_
_symmetry_equiv_pos_as_xyz
x,y,z
-x,-y,-z
-x+1/2,y+1/2,-z+1/2
x+1/2,-y+1/2,z+1/2

loop_
_atom_site_label
_atom_site_type_symbol
_atom_site_fract_x
_atom_site_fract_y
_atom_site_fract_z
_atom_site_U_iso_or_equiv
_atom_site_occupancy
_atom_site_adp_type
_atom_site_refinement_flags_posn
_atom_site_refinement_flags_adp
_atom_site_refinement_flags_occupancy
_atom_site_disorder_assembly
_atom_site_disorder_group
_atom_site_attached_hydrogens
S1 S 0.8014(4) 0.38526(12) 0.1115(3) 0.0317 1.0000 Uani D U . . . .
C2 C 0.9978(13) 0.3482(4) 0.0849(12) 0.0289(12) 1.0000 Uiso D U . . . .
C3 C 1.0547(14) 0.3026(4) 0.2103(11) 0.0286(12) 1.0000 Uiso D U . . . .
C4 C 0.9341(13) 0.2975(4) 0.3308(11) 0.0282(11) 1.0000 Uiso D U . . . .
C5 C 0.7949(13) 0.3389(4) 0.2959(11) 0.0263(11) 1.0000 Uiso D U . . . .
C7 C 0.6432(13) 0.3934(4) 0.5223(11) 0.0293(11) 1.0000 Uiso D U . . . .
C8 C 0.7815(14) 0.4347(4) 0.5858(12) 0.0327(13) 1.0000 Uiso D U . . . .
C9 C 0.7735(15) 0.4864(5) 0.7187(13) 0.0361(13) 1.0000 Uiso D U . . . .
C10 C 0.6264(14) 0.4971(5) 0.7949(13) 0.0355(13) 1.0000 Uiso D U . . . .
C11 C 0.4908(15) 0.4568(4) 0.7410(12) 0.0327(13) 1.0000 Uiso D U . . . .
C12 C 0.4968(14) 0.4053(4) 0.6064(12) 0.0321(11) 1.0000 Uiso D U . . . .
C16 C 0.9566(15) 0.2530(4) 0.4779(12) 0.0324(13) 1.0000 Uiso D U . . . .
C18 C 1.0806(16) 0.3674(4) -0.0695(13) 0.0293(14) 1.0000 Uiso D U . . . .
N6 N 0.6510(12) 0.3450(3) 0.3848(10) 0.0275(11) 1.0000 Uiso D U . . . .
N13 N 0.3453(12) 0.3691(4) 0.5487(11) 0.0363(11) 1.0000 Uiso D U . . . .
N17 N 0.9677(14) 0.2173(4) 0.5962(11) 0.0391(15) 1.0000 Uiso D U . . . .
O14 O 0.2190(11) 0.3907(3) 0.6170(10) 0.0448(13) 1.0000 Uiso D U . . . .
O15 O 0.3444(12) 0.3183(3) 0.4390(10) 0.0418(13) 1.0000 Uiso D U . . . .
H31 H 1.1577 0.2786 0.2179 0.0339 1.0000 Uiso R . . . . .
H81 H 0.8809 0.4277 0.5379 0.0389 1.0000 Uiso R . . . . .
H91 H 0.8681 0.5139 0.7555 0.0433 1.0000 Uiso R . . . . .
H101 H 0.6208 0.5326 0.8849 0.0434 1.0000 Uiso R . . . . .
H111 H 0.3929 0.4625 0.7935 0.0391 1.0000 Uiso R . . . . .
H181 H 1.1885 0.3441 -0.0645 0.0440 1.0000 Uiso R . . . . .
H182 H 1.0853 0.4287 -0.0865 0.0438 1.0000 Uiso R . . . . .
H183 H 1.0206 0.3399 -0.1540 0.0440 1.0000 Uiso R . . . . .
H61 H 0.5660 0.3185 0.3523 0.0332 1.0000 Uiso R . . . . .

loop_
_atom_site_aniso_label
_atom_site_aniso_U_11
_atom_site_aniso_U_22
_atom_site_aniso_U_33
_atom_site_aniso_U_23
_atom_site_aniso_U_13
_atom_site_aniso_U_12
S1 0.036(2) 0.0337(9) 0.0258(18) 0.0038(10) 0.005(2) 0.0042(11)

loop_
_atom_type_symbol
_atom_type_scat_dispersion_real
_atom_type_scat_dispersion_imag
_atom_type_scat_Cromer_Mann_a1
_atom_type_scat_Cromer_Mann_b1
_atom_type_scat_Cromer_Mann_a2
_atom_type_scat_Cromer_Mann_b2
_atom_type_scat_Cromer_Mann_a3
_atom_type_scat_Cromer_Mann_b3
_atom_type_scat_Cromer_Mann_a4
_atom_type_scat_Cromer_Mann_b4
_atom_type_scat_Cromer_Mann_c
_atom_type_scat_source
C 0.0033 0.0016 2.3100 20.8439 1.0200 10.2075 1.5886 0.5687 0.8650 51.6512 0.2156 'International Tables Vol C 4.2.6.8 and 6.1.1.4'
H 0.0000 0.0000 0.4930 10.5109 0.3229 26.1257 0.1402 3.1424 0.0408 57.7998 0.0030 'International Tables Vol C 4.2.6.8 and 6.1.1.4'
N 0.0061 0.0033 12.2126 0.0057 3.1322 9.8933 2.0125 28.9975 1.1663 0.5826 -11.5290 'International Tables Vol C 4.2.6.8 and 6.1.1.4'
O 0.0106 0.0060 3.0485 13.2771 2.2868 5.7011 1.5463 0.3239 0.8670 32.9089 0.2508 'International Tables Vol C 4.2.6.8 and 6.1.1.4'
S 0.1246 0.1234 6.9053 1.4679 5.2034 22.2151 1.4379 0.2536 1.5863 56.1720 0.8669 'International Tables Vol C 4.2.6.8 and 6.1.1.4'

loop_
_geom_angle_atom_site_label_1
_geom_angle_site_symmetry_1
_geom_angle_atom_site_label_2
_geom_angle_site_symmetry_2
_geom_angle_atom_site_label_3
_geom_angle_site_symmetry_3
_geom_angle
_geom_angle_publ_flag
C2 . S1 . C5 . 91.2(5) yes
S1 . C2 . C3 . 112.5(5) yes
S1 . C2 . C18 . 118.7(8) yes
C3 . C2 . C18 . 128.8(9) yes
C2 . C3 . C4 . 110.7(9) yes
C2 . C3 . H31 . 124.7 no
C4 . C3 . H31 . 124.7 no
C3 . C4 . C5 . 114.4(8) yes
C3 . C4 . C16 . 124.3(9) yes
C5 . C4 . C16 . 121.4(7) yes
S1 . C5 . C4 . 111.2(5) yes
S1 . C5 . N6 . 119.5(8) yes
C4 . C5 . N6 . 129.2(8) yes
C8 . C7 . C12 . 115.8(8) yes
C8 . C7 . N6 . 121.4(7) yes
C12 . C7 . N6 . 122.8(10) yes
C7 . C8 . C9 . 121.8(8) yes
C7 . C8 . H81 . 119.6 no
C9 . C8 . H81 . 118.6 no
C8 . C9 . C10 . 120.0(11) yes
C8 . C9 . H91 . 119.0 no
C10 . C9 . H91 . 121.1 no
C9 . C10 . C11 . 120.5(9) yes
C9 . C10 . H101 . 120.0 no
C11 . C10 . H101 . 119.6 no
C10 . C11 . C12 . 120.1(9) yes
C10 . C11 . H111 . 120.6 no
C12 . C11 . H111 . 119.2 no
C7 . C12 . C11 . 121.7(10) yes
C7 . C12 . N13 . 120.9(8) yes
C11 . C12 . N13 . 117.3(8) yes
C4 . C16 . N17 . 177.1(12) yes
C2 . C18 . H181 . 108.4 no
C2 . C18 . H182 . 110.1 no
H181 . C18 . H182 . 109.8 no
C2 . C18 . H183 . 108.9 no
H181 . C18 . H183 . 109.3 no
H182 . C18 . H183 . 110.3 no
C5 . N6 . C7 . 122.2(9) yes
C5 . N6 . H61 . 118.9 no
C7 . N6 . H61 . 118.9 no
C12 . N13 . O14 . 117.4(8) yes
C12 . N13 . O15 . 120.3(7) yes
O14 . N13 . O15 . 122.3(10) yes

loop_
_geom_bond_atom_site_label_1
_geom_bond_site_symmetry_1
_geom_bond_atom_site_label_2
_geom_bond_site_symmetry_2
_geom_bond_distance
_geom_bond_publ_flag
S1 . C2 . 1.727(10) yes
S1 . C5 . 1.717(9) yes
C2 . C3 . 1.350(13) yes
C2 . C18 . 1.510(9) yes
C3 . C4 . 1.433(9) yes
C3 . H31 . 0.924 no
C4 . C5 . 1.337(13) yes
C4 . C16 . 1.430(12) yes
C5 . N6 . 1.412(9) yes
C7 . C8 . 1.401(14) yes
C7 . C12 . 1.417(10) yes
C7 . N6 . 1.384(10) yes
C8 . C9 . 1.380(11) yes
C8 . H81 . 0.922 no
C9 . C10 . 1.387(11) yes
C9 . H91 . 0.933 no
C10 . C11 . 1.348(15) yes
C10 . H101 . 0.939 no
C11 . C12 . 1.390(11) yes
C11 . H111 . 0.928 no
C12 . N13 . 1.441(14) yes
C16 . N17 . 1.145(11) yes
C18 . H181 . 0.956 no
C18 . H182 . 0.957 no
C18 . H183 . 0.961 no
N6 . H61 . 0.851 no
N13 . O14 . 1.240(8) yes
N13 . O15 . 1.214(9) yes
